data_1568642
loop_
_publ_author_name
'Reichl, Stephan'
'Bal&#xe1;zs, G&#xe1;bor'
'Scheer, Manfred'

_publ_section_title
;
 Novel synthetic route for (parent) phosphetanes, phospholanes,
 phosphinanes and phosphepanes.
;
_journal_issue 14
_journal_name_full 'Chemical science'
_journal_page_first 3834
_journal_page_last 3838
_journal_paper_doi 10.1039/d3sc00580a
_journal_volume 14
_journal_year 2023
_chemical_absolute_configuration ad
_chemical_formula_moiety 'C13 H19 P S'
_chemical_formula_sum 'C13 H19 P S'
_chemical_formula_weight 238.31
_space_group_crystal_system monoclinic
_space_group_IT_number 4
_space_group_name_Hall 'P 2yb'
_space_group_name_H-M_alt 'P 1 21 1'
_atom_sites_solution_hydrogens geom
_atom_sites_solution_primary dual
_audit_creation_date 2021-12-21
_audit_creation_method
;
Olex2 1.5-alpha
(compiled 2021.12.09 svn.r5202d8cf for OlexSys, GUI svn.r6439)
;
_audit_update_record
;
2022-12-23 deposited with the CCDC.	2023-03-13 downloaded from the CCDC.
;
_cell_angle_alpha 90
_cell_angle_beta 94.2160(10)
_cell_angle_gamma 90
_cell_formula_units_Z 8
_cell_length_a 12.92590(10)
_cell_length_b 9.99760(10)
_cell_length_c 19.73260(10)
_cell_measurement_reflns_used 36019
_cell_measurement_temperature 100.02(10)
_cell_measurement_theta_max 74.4740
_cell_measurement_theta_min 3.3710
_cell_volume 2543.10(3)
_computing_cell_refinement 'CrysAlisPro 1.171.41.118a (Rigaku OD, 2021)'
_computing_data_collection 'CrysAlisPro 1.171.41.118a (Rigaku OD, 2021)'
_computing_data_reduction 'CrysAlisPro 1.171.41.118a (Rigaku OD, 2021)'
_computing_molecular_graphics 'Olex2 1.5-alpha (Dolomanov et al., 2009)'
_computing_publication_material 'Olex2 1.5-alpha (Dolomanov et al., 2009)'
_computing_structure_refinement 'SHELXL 2018/3 (Sheldrick, 2015)'
_computing_structure_solution 'SHELXT  (Sheldrick, 2015)'
_diffrn_ambient_environment N~2~
_diffrn_ambient_temperature 100.02(10)
_diffrn_detector 'Hybrid Pixel Array Detector'
_diffrn_detector_area_resol_mean 10.0000
_diffrn_detector_type 'HyPix-Arc 150'
_diffrn_measured_fraction_theta_full 0.994
_diffrn_measured_fraction_theta_max 0.983
_diffrn_measurement_details
;
List of Runs (angles in degrees, time in seconds):

  # Type    Start    End  Width  t~exp~   \w     \q     \k     \f   Frames
#--------------------------------------------------------------------------
  1  \w     48.00 120.00   0.50    0.45    --   76.70  15.00 150.00  144
  2  \w     73.00 116.00   0.50    0.45    --   76.70  15.00  60.00   86
  3  \w     63.00 120.00   0.50    0.45    --   77.25  21.00   3.44  114
  4  \w     48.00  73.00   0.50    0.45    --   76.70  15.00 -60.00   50
  5  \w     53.00 119.00   0.50    0.45    --   77.25  17.00-157.77  132
  6  \w     37.00  95.00   0.50    0.45    --   64.79  15.00-180.00  116
  7  \w     47.00  76.00   0.50    0.45    --   76.70   0.00 -60.00   58
  8  \w     77.00 111.00   0.50    0.45    --   76.70   0.00  90.00   68
  9  \w     43.00  72.00   0.50    0.45    --   76.70   0.00  90.00   58
 10  \w    -93.00 -49.00   0.50    0.45    --  -67.57 125.00 -60.00   88
 11  \w    -86.00 -61.00   0.50    0.45    --  -66.86 135.00  -5.00   50
 12  \w    -87.00 -62.00   0.50    0.45    --  -67.57 135.00  -5.00   50
 13  \w    -94.00 -32.00   0.50    0.45    --  -67.57 125.00  30.00  124
 14  \w    -93.00 -29.00   0.50    0.45    --  -66.86 125.00  60.00  128
 15  \w    -76.00 -50.00   0.50    0.45    --  -67.57 135.00 174.00   52
 16  \w    -96.00 -70.00   0.50    0.45    --  -66.86 135.00 174.00   52
 17  \w    -92.00 -29.00   0.50    0.45    --  -66.86 125.00 120.00  126
 18  \w    -94.00 -68.00   0.50    0.45    --  -67.57 125.00 -30.00   52
 19  \w    -63.00 -38.00   0.50    0.45    --  -67.57 125.00 -30.00   50
 20  \w    -93.00 -34.00   0.50    0.45    --  -67.57 125.00-120.00  118
 21  \w    -61.00 -36.00   0.50    0.45    --  -73.25  59.00 -12.37   50
 22  \w    -58.00 -33.00   0.50    0.45    --  -73.25  53.00  27.55   50
 23  \w   -100.00 -35.00   0.50    0.45    --  -66.86   0.00   0.00  130
 24  \w   -101.00 -35.00   0.50    0.45    --  -67.57   0.00-180.00  132
 25  \w    -96.00 -34.00   0.50    0.45    --  -66.86   0.00 -90.00  124
 26  \w   -109.00 -78.00   0.50    0.45    --  -67.57 -15.00 -90.00   62
 27  \w   -118.00 -93.00   0.50    0.45    --  -73.25 -32.00 126.19   50
 28  \w     36.00  61.00   0.50    0.45    --   64.79-135.00 108.00   50
 29  \w     77.00 103.00   0.50    0.45    --   72.89-135.00 108.00   52
 30  \w     65.00  91.00   0.50    0.45    --   76.70-135.00 108.00   52
 31  \w     74.00  99.00   0.50    0.45    --   72.89-125.00  30.00   50
 32  \w     36.00  61.00   0.50    0.45    --   64.79-135.00 -71.00   50
 33  \w     28.00  54.00   0.50    0.45    --   64.79-125.00 -60.00   52
 34  \w     31.00  57.00   0.50    0.45    --   72.89-125.00 -30.00   52
 35  \w     32.00  58.00   0.50    0.45    --   72.89-125.00  30.00   52
 36  \w     73.00  99.00   0.50    0.45    --   72.89-125.00 -30.00   52
 37  \w     78.00 103.00   0.50    0.45    --   76.70-125.00 -30.00   50
 38  \w     60.00  85.00   0.50    0.45    --   76.70-135.00 -71.00   50
 39  \w     74.00  99.00   0.50    0.45    --   72.89-125.00-180.00   50
 40  \w     41.00 104.00   0.50    0.45    --   72.89-135.00 -71.00  126
 41  \w     43.00 103.00   0.50    0.45    --   76.70-125.00 -60.00  120
 42  \w     35.00  72.00   0.50    0.45    --   76.70-125.00 -30.00   74
 43  \w     70.00 102.00   0.50    0.45    --   76.70-125.00 -90.00   64
 44  \w     35.00 103.00   0.50    0.45    --   76.70-125.00  30.00  136
 45  \w     36.00 103.00   0.50    0.45    --   76.70-125.00  90.00  134
 46  \w     43.00 103.00   0.50    0.45    --   76.70-125.00 150.00  120
 47  \w     36.00 100.00   0.50    0.45    --   76.70-125.00 120.00  128
 48  \w     58.00  99.00   0.50    0.45    --   76.70-125.00  60.00   82
 49  \w     37.00 103.00   0.50    0.45    --   76.70-125.00   0.00  132
 50  \w     38.00 102.00   0.50    0.45    --   76.70-125.00-120.00  128
 51  \w     50.00  87.00   0.50    0.45    --   77.25-107.00-177.85   74
 52  \w     45.00 103.00   0.50    0.45    --   76.70-125.00-180.00  116
 53  \w     56.00 102.00   0.50    0.45    --   76.70-125.00-150.00   92
 54  \w     42.00  70.00   0.50    0.45    --   77.25 -94.00 -74.68   56
 55  \w     75.00 102.00   0.50    0.45    --   76.70 135.00  -5.00   54
 56  \w     81.00 112.00   0.50    0.45    --   77.25  91.00-139.41   62
 57  \w     69.00 104.00   0.50    0.45    --   76.70 135.00 174.00   70
;
_diffrn_measurement_device 'four-circle diffractometer'
_diffrn_measurement_device_type 'XtaLAB Synergy R, DW system, HyPix-Arc 150'
_diffrn_measurement_method '\w scans'
_diffrn_orient_matrix_type 'CrysAlisPro convention (1999,Acta A55,543-557)'
_diffrn_orient_matrix_UB_11 0.0645739000
_diffrn_orient_matrix_UB_12 -0.1205624000
_diffrn_orient_matrix_UB_13 0.0272638000
_diffrn_orient_matrix_UB_21 0.0794505000
_diffrn_orient_matrix_UB_22 0.0958799000
_diffrn_orient_matrix_UB_23 0.0360684000
_diffrn_orient_matrix_UB_31 -0.0616188000
_diffrn_orient_matrix_UB_32 -0.0027464000
_diffrn_orient_matrix_UB_33 0.0639344000
_diffrn_radiation_monochromator mirror
_diffrn_radiation_probe x-ray
_diffrn_radiation_type 'Cu K\a'
_diffrn_radiation_wavelength 1.54184
_diffrn_reflns_av_R_equivalents 0.0377
_diffrn_reflns_av_unetI/netI 0.0205
_diffrn_reflns_Laue_measured_fraction_full 0.994
_diffrn_reflns_Laue_measured_fraction_max 0.983
_diffrn_reflns_limit_h_max 16
_diffrn_reflns_limit_h_min -16
_diffrn_reflns_limit_k_max 12
_diffrn_reflns_limit_k_min -12
_diffrn_reflns_limit_l_max 24
_diffrn_reflns_limit_l_min -21
_diffrn_reflns_number 54571
_diffrn_reflns_point_group_measured_fraction_full 0.994
_diffrn_reflns_point_group_measured_fraction_max 0.976
_diffrn_reflns_theta_full 67.684
_diffrn_reflns_theta_max 74.952
_diffrn_reflns_theta_min 2.245
_diffrn_source 'Rotating-anode X-ray tube'
_diffrn_source_type 'Rigaku (Cu) X-ray Source'
_exptl_absorpt_coefficient_mu 3.156
_exptl_absorpt_correction_T_max 1.000
_exptl_absorpt_correction_T_min 0.452
_exptl_absorpt_correction_type gaussian
_exptl_absorpt_process_details
;
CrysAlisPro 1.171.41.118a (Rigaku Oxford Diffraction, 2021)
Numerical absorption correction based on gaussian integration over
a multifaceted crystal model
Empirical absorption correction using spherical harmonics,
implemented in SCALE3 ABSPACK scaling algorithm.
;
_exptl_crystal_colour colourless
_exptl_crystal_colour_primary colourless
_exptl_crystal_density_diffrn 1.245
_exptl_crystal_description block
_exptl_crystal_F_000 1024
_exptl_crystal_size_max 0.34
_exptl_crystal_size_mid 0.06
_exptl_crystal_size_min 0.05
_refine_diff_density_max 0.603
_refine_diff_density_min -0.452
_refine_diff_density_rms 0.075
_refine_ls_abs_structure_details
;
 Refined as an inversion twin.
;
_refine_ls_abs_structure_Flack 0.171(15)
_refine_ls_extinction_method none
_refine_ls_goodness_of_fit_ref 1.027
_refine_ls_hydrogen_treatment constr
_refine_ls_matrix_type full
_refine_ls_number_parameters 542
_refine_ls_number_reflns 10219
_refine_ls_number_restraints 1
_refine_ls_restrained_S_all 1.027
_refine_ls_R_factor_all 0.0364
_refine_ls_R_factor_gt 0.0358
_refine_ls_shift/su_max 0.001
_refine_ls_shift/su_mean 0.000
_refine_ls_structure_factor_coef Fsqd
_refine_ls_weighting_details 'w=1/[\s^2^(Fo^2^)+(0.0817P)^2^+0.3194P] where P=(Fo^2^+2Fc^2^)/3'
_refine_ls_weighting_scheme calc
_refine_ls_wR_factor_gt 0.1013
_refine_ls_wR_factor_ref 0.1018
_reflns_Friedel_coverage 0.872
_reflns_Friedel_fraction_full 0.994
_reflns_Friedel_fraction_max 0.967
_reflns_number_gt 9952
_reflns_number_total 10219
_reflns_threshold_expression 'I > 2\s(I)'
_cod_data_source_file d3sc00580a2.cif
_cod_data_source_block rea914_mp_abs_
_cod_depositor_comments 'Adding full bibliography for 1568634--1568643.cif.'
_cod_database_code 1568642
_shelx_shelxl_version_number 2018/3
_chemical_oxdiff_formula C13H19PS
_shelx_space_group_comment
;
The symmetry employed for this shelxl refinement is uniquely defined
by the following loop, which should always be used as a source of
symmetry information in preference to the above space-group names.
They are only intended as comments.
;
_shelx_estimated_absorpt_t_max 0.858
_shelx_estimated_absorpt_t_min 0.413
_olex2_refinement_description
;
1. Twinned data refinement
 Scales: 0.829(15)
 0.171(15)
2. Fixed Uiso
 At 1.2 times of:
  All C(H) groups, All C(H,H) groups
3.a Secondary CH2 refined with riding coordinates:
 C41(H41A,H41B), C47(H47A,H47B), C14(H14A,H14B), C16(H16A,H16B), C42(H42A,
 H42B), C27(H27A,H27B), C7(H7A,H7B), C20(H20A,H20B), C15(H15A,H15B), C1(H1A,
 H1B), C45(H45A,H45B), C6(H6A,H6B), C31(H31A,H31B), C34(H34A,H34B), C17(H17A,
 H17B), C33(H33A,H33B), C29(H29A,H29B), C19(H19A,H19B), C5(H5A,H5B), C32(H32A,
 H32B), C30(H30A,H30B), C43(H43A,H43B), C46(H46A,H46B), C44(H44A,H44B), C4(H4A,
 H4B), C18(H18A,H18B), C2(H2A,H2B), C3(H3A,H3B)
3.b Aromatic/amide H refined with riding coordinates:
 C26(H26), C49(H49), C25(H25), C22(H22), C36(H36), C13(H13), C50(H50), C9(H9),
 C24(H24), C53(H53), C23(H23), C40(H40), C10(H10), C51(H51), C12(H12), C38(H38),
  C52(H52), C11(H11), C37(H37), C39(H39)
;
_olex2_submission_special_instructions 'No special instructions were received'
_oxdiff_exptl_absorpt_empirical_details
;
Empirical correction (ABSPACK) includes:
- Absorption correction using spherical harmonics
- Frame scaling
;
_oxdiff_exptl_absorpt_empirical_full_max 1.598
_oxdiff_exptl_absorpt_empirical_full_min 0.739

loop_
_space_group_symop_operation_xyz
'x, y, z'
'-x, y+1/2, -z'

loop_
_atom_site_label
_atom_site_type_symbol
_atom_site_fract_x
_atom_site_fract_y
_atom_site_fract_z
_atom_site_U_iso_or_equiv
_atom_site_adp_type
_atom_site_occupancy
_atom_site_site_symmetry_order
_atom_site_calc_flag
_atom_site_refinement_flags_posn
_atom_site_refinement_flags_adp
_atom_site_refinement_flags_occupancy
_atom_site_disorder_assembly
_atom_site_disorder_group
P1 P 0.41439(5) 0.47624(7) 0.08576(3) 0.01825(15) Uani 1 1 d . . . . .
S4 S 0.54536(5) 0.52952(7) 0.89960(3) 0.02387(16) Uani 1 1 d . . . . .
P2 P 0.16797(5) 0.52599(7) 0.33516(3) 0.01761(15) Uani 1 1 d . . . . .
S1 S 0.34638(5) 0.45880(7) 0.17135(3) 0.02373(16) Uani 1 1 d . . . . .
P3 P 0.88603(5) 0.48737(7) 0.57087(3) 0.01930(16) Uani 1 1 d . . . . .
S2 S 0.08010(5) 0.54606(7) 0.41187(3) 0.02363(16) Uani 1 1 d . . . . .
P4 P 0.62473(5) 0.51508(7) 0.81859(3) 0.01905(15) Uani 1 1 d . . . . .
S3 S 0.79172(6) 0.47076(7) 0.64418(3) 0.02633(16) Uani 1 1 d . . . . .
C21 C 0.3607(2) 0.5002(3) 0.40743(13) 0.0209(6) Uani 1 1 d . . . . .
C48 C 0.8243(2) 0.5026(3) 0.88480(14) 0.0235(6) Uani 1 1 d . . . . .
C26 C 0.4185(2) 0.3893(3) 0.38928(15) 0.0247(6) Uani 1 1 d . . . . .
H26 H 0.423387 0.368615 0.342647 0.030 Uiso 1 1 calc R U . . .
C41 C 0.6359(2) 0.3460(3) 0.78653(13) 0.0194(5) Uani 1 1 d . . . . .
H41A H 0.681487 0.347583 0.748332 0.023 Uiso 1 1 calc R U . . .
H41B H 0.670324 0.289934 0.822918 0.023 Uiso 1 1 calc R U . . .
C49 C 0.8899(2) 0.3991(3) 0.86785(15) 0.0266(6) Uani 1 1 d . . . . .
H49 H 0.893882 0.375773 0.821446 0.032 Uiso 1 1 calc R U . . .
C8 C 0.6188(2) 0.4992(3) 0.14067(14) 0.0241(6) Uani 1 1 d . . . . .
C47 C 0.7578(2) 0.5764(3) 0.83116(13) 0.0233(6) Uani 1 1 d . . . . .
H47A H 0.790615 0.569870 0.787505 0.028 Uiso 1 1 calc R U . . .
H47B H 0.755973 0.672155 0.843781 0.028 Uiso 1 1 calc R U . . .
C14 C 0.1761(2) 0.3543(3) 0.30666(13) 0.0193(5) Uani 1 1 d . . . . .
H14A H 0.232571 0.347181 0.275576 0.023 Uiso 1 1 calc R U . . .
H14B H 0.194559 0.296526 0.346466 0.023 Uiso 1 1 calc R U . . .
C16 C 0.0566(2) 0.3553(3) 0.19716(14) 0.0267(6) Uani 1 1 d . . . . .
H16A H 0.124949 0.373373 0.179522 0.032 Uiso 1 1 calc R U . . .
H16B H 0.023240 0.283386 0.168817 0.032 Uiso 1 1 calc R U . . .
C25 C 0.4687(2) 0.3092(3) 0.43896(15) 0.0282(6) Uani 1 1 d . . . . .
H25 H 0.507254 0.233554 0.426069 0.034 Uiso 1 1 calc R U . . .
C42 C 0.5330(2) 0.2798(3) 0.76201(13) 0.0211(5) Uani 1 1 d . . . . .
H42A H 0.547552 0.187130 0.747772 0.025 Uiso 1 1 calc R U . . .
H42B H 0.488919 0.274314 0.800857 0.025 Uiso 1 1 calc R U . . .
C22 C 0.3549(2) 0.5291(3) 0.47580(14) 0.0237(6) Uani 1 1 d . . . . .
H22 H 0.315370 0.603584 0.488887 0.028 Uiso 1 1 calc R U . . .
C27 C 0.8482(2) 0.3878(3) 0.49661(14) 0.0242(6) Uani 1 1 d . . . . .
H27A H 0.890459 0.416140 0.459300 0.029 Uiso 1 1 calc R U . . .
H27B H 0.865419 0.293231 0.507026 0.029 Uiso 1 1 calc R U . . .
C7 C 0.5486(2) 0.4180(3) 0.09184(13) 0.0225(6) Uani 1 1 d . . . . .
H7A H 0.550325 0.323388 0.106734 0.027 Uiso 1 1 calc R U . . .
H7B H 0.575593 0.421762 0.046204 0.027 Uiso 1 1 calc R U . . .
C20 C 0.3018(2) 0.5824(3) 0.35364(13) 0.0204(5) Uani 1 1 d . . . . .
H20A H 0.338468 0.578599 0.311370 0.025 Uiso 1 1 calc R U . . .
H20B H 0.301102 0.676822 0.368700 0.025 Uiso 1 1 calc R U . . .
C15 C 0.0753(2) 0.3021(3) 0.26998(14) 0.0225(6) Uani 1 1 d . . . . .
H15A H 0.077745 0.203141 0.268638 0.027 Uiso 1 1 calc R U . . .
H15B H 0.016141 0.328180 0.296271 0.027 Uiso 1 1 calc R U . . .
C1 C 0.3505(2) 0.3765(3) 0.01820(14) 0.0237(6) Uani 1 1 d . . . . .
H1A H 0.384196 0.393438 -0.024450 0.028 Uiso 1 1 calc R U . . .
H1B H 0.359628 0.280568 0.029559 0.028 Uiso 1 1 calc R U . . .
C45 C 0.4543(2) 0.6065(3) 0.73098(16) 0.0288(6) Uani 1 1 d . . . . .
H45A H 0.437419 0.653079 0.687289 0.035 Uiso 1 1 calc R U . . .
H45B H 0.420885 0.657234 0.766505 0.035 Uiso 1 1 calc R U . . .
C36 C 1.1382(2) 0.6140(3) 0.63758(16) 0.0281(6) Uani 1 1 d . . . . .
H36 H 1.149076 0.637986 0.592070 0.034 Uiso 1 1 calc R U . . .
C6 C 0.4166(2) 0.6472(3) 0.05533(14) 0.0218(6) Uani 1 1 d . . . . .
H6A H 0.444939 0.705582 0.092763 0.026 Uiso 1 1 calc R U . . .
H6B H 0.464042 0.652695 0.018255 0.026 Uiso 1 1 calc R U . . .
C13 C 0.6257(2) 0.4712(3) 0.21003(14) 0.0286(6) Uani 1 1 d . . . . .
H13 H 0.588470 0.397624 0.226526 0.034 Uiso 1 1 calc R U . . .
C31 C 0.7554(3) 0.6500(3) 0.44380(14) 0.0285(6) Uani 1 1 d . . . . .
H31A H 0.811936 0.615748 0.417326 0.034 Uiso 1 1 calc R U . . .
H31B H 0.715168 0.715714 0.415068 0.034 Uiso 1 1 calc R U . . .
C50 C 0.9495(2) 0.3297(4) 0.91741(17) 0.0341(7) Uani 1 1 d . . . . .
H50 H 0.994020 0.259693 0.904938 0.041 Uiso 1 1 calc R U . . .
C34 C 1.0182(2) 0.4287(3) 0.59332(14) 0.0236(6) Uani 1 1 d . . . . .
H34A H 1.015441 0.333250 0.606360 0.028 Uiso 1 1 calc R U . . .
H34B H 1.058495 0.435015 0.552666 0.028 Uiso 1 1 calc R U . . .
C9 C 0.6739(2) 0.6080(3) 0.11797(16) 0.0293(6) Uani 1 1 d . . . . .
H9 H 0.670232 0.628610 0.070864 0.035 Uiso 1 1 calc R U . . .
C17 C -0.0098(2) 0.4818(3) 0.18704(15) 0.0301(6) Uani 1 1 d . . . . .
H17A H 0.001553 0.518679 0.141624 0.036 Uiso 1 1 calc R U . . .
H17B H -0.083572 0.454812 0.186316 0.036 Uiso 1 1 calc R U . . .
C33 C 0.9016(2) 0.6573(3) 0.54066(14) 0.0198(5) Uani 1 1 d . . . . .
H33A H 0.927147 0.713807 0.579576 0.024 Uiso 1 1 calc R U . . .
H33B H 0.955519 0.657394 0.507528 0.024 Uiso 1 1 calc R U . . .
C29 C 0.7333(2) 0.3955(3) 0.47093(17) 0.0310(7) Uani 1 1 d . . . . .
H29A H 0.724957 0.346552 0.427257 0.037 Uiso 1 1 calc R U . . .
H29B H 0.692909 0.346450 0.503658 0.037 Uiso 1 1 calc R U . . .
C19 C 0.1215(2) 0.6249(3) 0.26193(14) 0.0211(5) Uani 1 1 d . . . . .
H19A H 0.128263 0.721076 0.273453 0.025 Uiso 1 1 calc R U . . .
H19B H 0.165407 0.606718 0.223939 0.025 Uiso 1 1 calc R U . . .
C24 C 0.4630(2) 0.3390(3) 0.50738(15) 0.0280(6) Uani 1 1 d . . . . .
H24 H 0.497309 0.284198 0.541354 0.034 Uiso 1 1 calc R U . . .
C5 C 0.3098(2) 0.7004(3) 0.02908(14) 0.0238(6) Uani 1 1 d . . . . .
H5A H 0.312742 0.799203 0.026742 0.029 Uiso 1 1 calc R U . . .
H5B H 0.258451 0.676096 0.061829 0.029 Uiso 1 1 calc R U . . .
C53 C 0.8196(2) 0.5345(4) 0.95322(15) 0.0299(6) Uani 1 1 d . . . . .
H53 H 0.775273 0.604383 0.966026 0.036 Uiso 1 1 calc R U . . .
C35 C 1.0744(2) 0.5055(3) 0.65048(14) 0.0240(6) Uani 1 1 d . . . . .
C32 C 0.8031(2) 0.7210(3) 0.50711(14) 0.0228(6) Uani 1 1 d . . . . .
H32A H 0.750405 0.724743 0.541036 0.027 Uiso 1 1 calc R U . . .
H32B H 0.819212 0.814246 0.494696 0.027 Uiso 1 1 calc R U . . .
C30 C 0.6839(2) 0.5331(3) 0.45993(16) 0.0329(7) Uani 1 1 d . . . . .
H30A H 0.649063 0.556589 0.501343 0.039 Uiso 1 1 calc R U . . .
H30B H 0.629312 0.525711 0.422216 0.039 Uiso 1 1 calc R U . . .
C43 C 0.4716(2) 0.3503(3) 0.70331(14) 0.0255(6) Uani 1 1 d . . . . .
H43A H 0.426033 0.284177 0.678562 0.031 Uiso 1 1 calc R U . . .
H43B H 0.520670 0.384863 0.671291 0.031 Uiso 1 1 calc R U . . .
C23 C 0.4066(2) 0.4496(3) 0.52539(14) 0.0268(6) Uani 1 1 d . . . . .
H23 H 0.403216 0.471494 0.572019 0.032 Uiso 1 1 calc R U . . .
C46 C 0.5723(2) 0.6142(3) 0.74697(14) 0.0228(6) Uani 1 1 d . . . . .
H46A H 0.591337 0.708903 0.755677 0.027 Uiso 1 1 calc R U . . .
H46B H 0.606468 0.585528 0.706077 0.027 Uiso 1 1 calc R U . . .
C44 C 0.4046(2) 0.4668(3) 0.72606(15) 0.0286(6) Uani 1 1 d . . . . .
H44A H 0.342093 0.472425 0.694055 0.034 Uiso 1 1 calc R U . . .
H44B H 0.380935 0.444136 0.771239 0.034 Uiso 1 1 calc R U . . .
C40 C 1.0608(2) 0.4724(4) 0.71774(14) 0.0309(6) Uani 1 1 d . . . . .
H40 H 1.017887 0.398672 0.727381 0.037 Uiso 1 1 calc R U . . .
C4 C 0.2730(3) 0.6455(3) -0.04127(15) 0.0294(6) Uani 1 1 d . . . . .
H4A H 0.234113 0.717227 -0.066632 0.035 Uiso 1 1 calc R U . . .
H4B H 0.335063 0.625427 -0.066035 0.035 Uiso 1 1 calc R U . . .
C10 C 0.7342(2) 0.6866(4) 0.16342(19) 0.0377(8) Uani 1 1 d . . . . .
H10 H 0.771426 0.760503 0.147249 0.045 Uiso 1 1 calc R U . . .
C18 C 0.0078(2) 0.5944(3) 0.23881(15) 0.0260(6) Uani 1 1 d . . . . .
H18A H -0.029211 0.571416 0.279432 0.031 Uiso 1 1 calc R U . . .
H18B H -0.024233 0.676905 0.219068 0.031 Uiso 1 1 calc R U . . .
C51 C 0.9439(3) 0.3631(4) 0.98556(17) 0.0375(8) Uani 1 1 d . . . . .
H51 H 0.984398 0.315858 1.019851 0.045 Uiso 1 1 calc R U . . .
C2 C 0.2342(2) 0.4073(3) 0.00666(15) 0.0297(6) Uani 1 1 d . . . . .
H2A H 0.198261 0.325049 -0.010205 0.036 Uiso 1 1 calc R U . . .
H2B H 0.207611 0.429543 0.051071 0.036 Uiso 1 1 calc R U . . .
C12 C 0.6865(3) 0.5498(4) 0.25537(16) 0.0344(7) Uani 1 1 d . . . . .
H12 H 0.690970 0.529008 0.302477 0.041 Uiso 1 1 calc R U . . .
C3 C 0.2050(3) 0.5209(4) -0.04292(17) 0.0372(7) Uani 1 1 d . . . . .
H3A H 0.202922 0.483633 -0.089485 0.045 Uiso 1 1 calc R U . . .
H3B H 0.133562 0.549504 -0.034989 0.045 Uiso 1 1 calc R U . . .
C38 C 1.1716(3) 0.6524(4) 0.75827(17) 0.0384(8) Uani 1 1 d . . . . .
H38 H 1.204695 0.701890 0.794819 0.046 Uiso 1 1 calc R U . . .
C52 C 0.8794(3) 0.4648(4) 1.00282(15) 0.0375(8) Uani 1 1 d . . . . .
H52 H 0.875564 0.487826 1.049283 0.045 Uiso 1 1 calc R U . . .
C11 C 0.7403(2) 0.6577(4) 0.23238(17) 0.0359(7) Uani 1 1 d . . . . .
H11 H 0.781234 0.711850 0.263494 0.043 Uiso 1 1 calc R U . . .
C37 C 1.1861(2) 0.6872(4) 0.69140(18) 0.0352(7) Uani 1 1 d . . . . .
H37 H 1.228832 0.761330 0.682254 0.042 Uiso 1 1 calc R U . . .
C39 C 1.1088(3) 0.5453(4) 0.77091(16) 0.0373(8) Uani 1 1 d . . . . .
H39 H 1.098384 0.521140 0.816467 0.045 Uiso 1 1 calc R U . . .

loop_
_atom_site_aniso_label
_atom_site_aniso_U_11
_atom_site_aniso_U_22
_atom_site_aniso_U_33
_atom_site_aniso_U_23
_atom_site_aniso_U_13
_atom_site_aniso_U_12
P1 0.0215(3) 0.0192(4) 0.0146(3) -0.0013(3) 0.0050(2) -0.0010(3)
S4 0.0298(3) 0.0251(4) 0.0181(3) -0.0004(3) 0.0105(2) 0.0010(3)
P2 0.0190(3) 0.0198(4) 0.0145(3) 0.0009(2) 0.0042(2) 0.0006(3)
S1 0.0297(3) 0.0249(4) 0.0176(3) -0.0005(3) 0.0094(2) -0.0025(3)
P3 0.0221(3) 0.0184(4) 0.0183(3) -0.0009(3) 0.0076(2) -0.0003(3)
S2 0.0269(3) 0.0264(4) 0.0188(3) -0.0001(3) 0.0100(3) 0.0015(3)
P4 0.0229(3) 0.0194(4) 0.0156(3) 0.0010(2) 0.0061(2) 0.0006(3)
S3 0.0304(3) 0.0261(4) 0.0244(3) 0.0008(3) 0.0149(3) -0.0002(3)
C21 0.0208(12) 0.0208(14) 0.0210(13) 0.0019(10) 0.0004(10) -0.0044(11)
C48 0.0229(13) 0.0247(15) 0.0229(13) -0.0041(11) 0.0026(10) -0.0055(11)
C26 0.0227(13) 0.0280(16) 0.0233(14) -0.0039(12) 0.0022(11) 0.0009(11)
C41 0.0212(13) 0.0204(13) 0.0171(12) 0.0004(10) 0.0052(10) 0.0037(11)
C49 0.0228(13) 0.0333(16) 0.0242(14) -0.0057(12) 0.0050(11) -0.0005(12)
C8 0.0214(12) 0.0256(15) 0.0253(14) -0.0003(11) 0.0025(10) 0.0040(11)
C47 0.0253(13) 0.0271(15) 0.0182(13) -0.0003(11) 0.0063(11) -0.0045(12)
C14 0.0211(12) 0.0201(13) 0.0172(12) -0.0003(10) 0.0047(10) -0.0013(11)
C16 0.0303(15) 0.0288(15) 0.0211(13) -0.0023(12) 0.0011(11) -0.0028(13)
C25 0.0226(13) 0.0287(16) 0.0333(16) 0.0001(13) 0.0023(12) 0.0034(12)
C42 0.0245(13) 0.0200(13) 0.0190(13) 0.0004(10) 0.0034(10) 0.0002(11)
C22 0.0269(14) 0.0217(14) 0.0224(13) -0.0003(11) 0.0008(10) -0.0025(11)
C27 0.0252(14) 0.0217(15) 0.0265(14) -0.0037(12) 0.0076(11) 0.0001(11)
C7 0.0260(13) 0.0248(14) 0.0171(13) -0.0004(11) 0.0057(10) 0.0035(11)
C20 0.0221(12) 0.0230(14) 0.0164(12) 0.0019(10) 0.0030(10) -0.0018(11)
C15 0.0241(13) 0.0220(14) 0.0216(13) -0.0008(11) 0.0038(11) -0.0027(11)
C1 0.0274(14) 0.0247(15) 0.0190(13) -0.0008(11) 0.0023(11) 0.0001(11)
C45 0.0302(15) 0.0274(16) 0.0289(15) 0.0043(12) 0.0033(12) 0.0036(12)
C36 0.0227(13) 0.0324(17) 0.0292(15) 0.0056(13) 0.0010(11) 0.0039(12)
C6 0.0259(13) 0.0206(14) 0.0197(13) -0.0003(11) 0.0066(10) 0.0000(11)
C13 0.0311(15) 0.0274(15) 0.0271(14) 0.0013(13) 0.0005(11) 0.0014(13)
C31 0.0361(16) 0.0283(16) 0.0209(14) -0.0004(12) 0.0002(12) 0.0001(13)
C50 0.0247(15) 0.0369(18) 0.0407(18) -0.0022(15) 0.0012(13) 0.0004(13)
C34 0.0266(13) 0.0226(15) 0.0224(13) -0.0001(11) 0.0071(11) 0.0027(11)
C9 0.0248(14) 0.0306(16) 0.0333(16) 0.0036(13) 0.0082(12) 0.0012(12)
C17 0.0322(14) 0.0316(16) 0.0254(13) -0.0005(13) -0.0056(11) 0.0004(13)
C33 0.0199(12) 0.0197(14) 0.0207(13) -0.0014(10) 0.0072(10) -0.0015(11)
C29 0.0277(15) 0.0266(16) 0.0386(17) -0.0042(13) 0.0009(13) 0.0001(12)
C19 0.0231(13) 0.0207(14) 0.0198(13) 0.0015(10) 0.0025(10) 0.0019(11)
C24 0.0247(13) 0.0305(16) 0.0279(15) 0.0040(12) -0.0055(11) -0.0020(12)
C5 0.0252(14) 0.0227(14) 0.0240(14) 0.0010(11) 0.0056(11) 0.0021(11)
C53 0.0298(15) 0.0355(17) 0.0243(14) -0.0069(13) 0.0022(11) -0.0031(14)
C35 0.0214(12) 0.0265(16) 0.0243(14) 0.0026(11) 0.0031(10) 0.0049(11)
C32 0.0233(13) 0.0244(15) 0.0211(13) -0.0013(11) 0.0038(11) -0.0004(11)
C30 0.0290(15) 0.0324(17) 0.0361(16) 0.0005(14) -0.0046(12) -0.0029(13)
C43 0.0275(14) 0.0283(15) 0.0203(13) -0.0002(11) -0.0015(11) 0.0008(12)
C23 0.0304(14) 0.0298(16) 0.0196(13) 0.0018(12) -0.0025(10) -0.0042(12)
C46 0.0285(14) 0.0201(14) 0.0203(13) 0.0034(11) 0.0060(11) 0.0006(11)
C44 0.0249(13) 0.0294(15) 0.0311(14) 0.0036(13) -0.0017(11) 0.0050(12)
C40 0.0328(15) 0.0342(17) 0.0260(14) 0.0056(14) 0.0043(11) 0.0054(14)
C4 0.0364(16) 0.0284(16) 0.0228(14) 0.0016(12) -0.0010(12) 0.0041(13)
C10 0.0228(14) 0.0325(17) 0.058(2) 0.0024(16) 0.0044(14) -0.0022(13)
C18 0.0234(13) 0.0275(15) 0.0264(14) 0.0024(12) -0.0031(11) 0.0034(12)
C51 0.0291(16) 0.050(2) 0.0320(16) 0.0044(15) -0.0059(13) -0.0010(15)
C2 0.0290(15) 0.0318(16) 0.0278(15) -0.0001(13) -0.0018(12) -0.0051(13)
C12 0.0349(16) 0.0381(18) 0.0290(15) -0.0047(14) -0.0057(13) 0.0063(14)
C3 0.0385(17) 0.0328(18) 0.0385(17) -0.0007(14) -0.0102(13) -0.0024(14)
C38 0.0308(16) 0.051(2) 0.0322(16) -0.0109(15) -0.0080(13) 0.0093(16)
C52 0.0369(16) 0.055(2) 0.0203(13) -0.0074(15) -0.0026(12) -0.0047(17)
C11 0.0242(15) 0.0369(18) 0.0454(19) -0.0096(15) -0.0054(13) 0.0021(13)
C37 0.0247(14) 0.0348(18) 0.0455(19) -0.0023(15) -0.0013(13) 0.0016(13)
C39 0.0355(17) 0.052(2) 0.0243(15) 0.0032(15) -0.0002(12) 0.0105(16)

loop_
_atom_type_symbol
_atom_type_description
_atom_type_scat_dispersion_real
_atom_type_scat_dispersion_imag
_atom_type_scat_source
C C 0.0181 0.0091 'International Tables Vol C Tables 4.2.6.8 and 6.1.1.4'
H H 0.0000 0.0000 'International Tables Vol C Tables 4.2.6.8 and 6.1.1.4'
P P 0.2955 0.4335 'International Tables Vol C Tables 4.2.6.8 and 6.1.1.4'
S S 0.3331 0.5567 'International Tables Vol C Tables 4.2.6.8 and 6.1.1.4'

loop_
_exptl_crystal_face_index_h
_exptl_crystal_face_index_k
_exptl_crystal_face_index_l
_exptl_crystal_face_perp_dist
-2 -1 -2 0.0279
-1 0 2 0.1693
1 0 -2 0.1684
-2 -1 1 0.1187
-1 -2 -1 0.0369
1 2 1 0.0207
-2 -2 1 0.1006
0 -1 0 0.0396
1 -2 1 0.0423
-1 2 -1 0.0225
-1 1 1 0.1104
1 -1 -1 0.1174
1 -1 1 0.0396
-1 1 -1 0.0225
-1 0 -1 0.0252
1 0 1 0.0261
-2 0 -1 0.0563
1 0 2 0.0678
2 0 1 0.0570
0 0 -1 0.1337
0 1 1 0.0701
1 2 -1 0.0634

loop_
_geom_angle_atom_site_label_1
_geom_angle_atom_site_label_2
_geom_angle_atom_site_label_3
_geom_angle
_geom_angle_site_symmetry_1
_geom_angle_site_symmetry_3
_geom_angle_publ_flag
C7 P1 S1 113.43(9) . . ?
C1 P1 S1 111.97(10) . . ?
C1 P1 C7 104.57(13) . . ?
C6 P1 S1 112.75(9) . . ?
C6 P1 C7 106.53(13) . . ?
C6 P1 C1 107.00(13) . . ?
C14 P2 S2 112.65(9) . . ?
C14 P2 C20 106.16(13) . . ?
C14 P2 C19 107.00(13) . . ?
C20 P2 S2 113.93(9) . . ?
C19 P2 S2 112.36(9) . . ?
C19 P2 C20 104.07(13) . . ?
C27 P3 S3 113.84(10) . . ?
C27 P3 C34 102.25(13) . . ?
C27 P3 C33 106.18(13) . . ?
C34 P3 S3 114.41(9) . . ?
C33 P3 S3 114.21(9) . . ?
C33 P3 C34 104.77(13) . . ?
C41 P4 S4 114.30(9) . . ?
C41 P4 C47 105.17(13) . . ?
C41 P4 C46 105.78(13) . . ?
C47 P4 S4 114.04(9) . . ?
C46 P4 S4 113.92(10) . . ?
C46 P4 C47 102.49(13) . . ?
C26 C21 C20 120.3(2) . . ?
C22 C21 C26 118.9(3) . . ?
C22 C21 C20 120.8(3) . . ?
C49 C48 C47 121.4(2) . . ?
C53 C48 C49 118.3(3) . . ?
C53 C48 C47 120.3(3) . . ?
C21 C26 H26 119.8 . . ?
C25 C26 C21 120.5(3) . . ?
C25 C26 H26 119.8 . . ?
P4 C41 H41A 108.5 . . ?
P4 C41 H41B 108.5 . . ?
H41A C41 H41B 107.5 . . ?
C42 C41 P4 115.01(19) . . ?
C42 C41 H41A 108.5 . . ?
C42 C41 H41B 108.5 . . ?
C48 C49 H49 119.4 . . ?
C50 C49 C48 121.2(3) . . ?
C50 C49 H49 119.4 . . ?
C13 C8 C7 120.8(3) . . ?
C9 C8 C7 120.8(3) . . ?
C9 C8 C13 118.4(3) . . ?
P4 C47 H47A 108.6 . . ?
P4 C47 H47B 108.6 . . ?
C48 C47 P4 114.5(2) . . ?
C48 C47 H47A 108.6 . . ?
C48 C47 H47B 108.6 . . ?
H47A C47 H47B 107.6 . . ?
P2 C14 H14A 108.8 . . ?
P2 C14 H14B 108.8 . . ?
H14A C14 H14B 107.7 . . ?
C15 C14 P2 113.7(2) . . ?
C15 C14 H14A 108.8 . . ?
C15 C14 H14B 108.8 . . ?
H16A C16 H16B 107.3 . . ?
C15 C16 H16A 108.0 . . ?
C15 C16 H16B 108.0 . . ?
C17 C16 H16A 108.0 . . ?
C17 C16 H16B 108.0 . . ?
C17 C16 C15 117.1(2) . . ?
C26 C25 H25 119.8 . . ?
C24 C25 C26 120.4(3) . . ?
C24 C25 H25 119.8 . . ?
C41 C42 H42A 108.4 . . ?
C41 C42 H42B 108.4 . . ?
H42A C42 H42B 107.5 . . ?
C43 C42 C41 115.5(2) . . ?
C43 C42 H42A 108.4 . . ?
C43 C42 H42B 108.4 . . ?
C21 C22 H22 119.8 . . ?
C21 C22 C23 120.5(3) . . ?
C23 C22 H22 119.8 . . ?
P3 C27 H27A 108.3 . . ?
P3 C27 H27B 108.3 . . ?
H27A C27 H27B 107.4 . . ?
C29 C27 P3 116.0(2) . . ?
C29 C27 H27A 108.3 . . ?
C29 C27 H27B 108.3 . . ?
P1 C7 H7A 108.9 . . ?
P1 C7 H7B 108.9 . . ?
C8 C7 P1 113.17(19) . . ?
C8 C7 H7A 108.9 . . ?
C8 C7 H7B 108.9 . . ?
H7A C7 H7B 107.8 . . ?
P2 C20 H20A 108.9 . . ?
P2 C20 H20B 108.9 . . ?
C21 C20 P2 113.23(19) . . ?
C21 C20 H20A 108.9 . . ?
C21 C20 H20B 108.9 . . ?
H20A C20 H20B 107.7 . . ?
C14 C15 H15A 108.9 . . ?
C14 C15 H15B 108.9 . . ?
C16 C15 C14 113.2(2) . . ?
C16 C15 H15A 108.9 . . ?
C16 C15 H15B 108.9 . . ?
H15A C15 H15B 107.8 . . ?
P1 C1 H1A 109.0 . . ?
P1 C1 H1B 109.0 . . ?
H1A C1 H1B 107.8 . . ?
C2 C1 P1 112.7(2) . . ?
C2 C1 H1A 109.0 . . ?
C2 C1 H1B 109.0 . . ?
H45A C45 H45B 107.2 . . ?
C46 C45 H45A 107.9 . . ?
C46 C45 H45B 107.9 . . ?
C46 C45 C44 117.5(3) . . ?
C44 C45 H45A 107.9 . . ?
C44 C45 H45B 107.9 . . ?
C35 C36 H36 119.9 . . ?
C37 C36 H36 119.9 . . ?
C37 C36 C35 120.2(3) . . ?
P1 C6 H6A 108.8 . . ?
P1 C6 H6B 108.8 . . ?
H6A C6 H6B 107.7 . . ?
C5 C6 P1 113.8(2) . . ?
C5 C6 H6A 108.8 . . ?
C5 C6 H6B 108.8 . . ?
C8 C13 H13 119.6 . . ?
C12 C13 C8 120.8(3) . . ?
C12 C13 H13 119.6 . . ?
H31A C31 H31B 107.7 . . ?
C32 C31 H31A 108.9 . . ?
C32 C31 H31B 108.9 . . ?
C32 C31 C30 113.4(2) . . ?
C30 C31 H31A 108.9 . . ?
C30 C31 H31B 108.9 . . ?
C49 C50 H50 120.1 . . ?
C49 C50 C51 119.7(3) . . ?
C51 C50 H50 120.1 . . ?
P3 C34 H34A 108.7 . . ?
P3 C34 H34B 108.7 . . ?
H34A C34 H34B 107.6 . . ?
C35 C34 P3 114.10(19) . . ?
C35 C34 H34A 108.7 . . ?
C35 C34 H34B 108.7 . . ?
C8 C9 H9 119.6 . . ?
C10 C9 C8 120.7(3) . . ?
C10 C9 H9 119.6 . . ?
C16 C17 H17A 107.8 . . ?
C16 C17 H17B 107.8 . . ?
H17A C17 H17B 107.2 . . ?
C18 C17 C16 117.8(2) . . ?
C18 C17 H17A 107.8 . . ?
C18 C17 H17B 107.8 . . ?
P3 C33 H33A 108.5 . . ?
P3 C33 H33B 108.5 . . ?
H33A C33 H33B 107.5 . . ?
C32 C33 P3 115.0(2) . . ?
C32 C33 H33A 108.5 . . ?
C32 C33 H33B 108.5 . . ?
C27 C29 H29A 107.7 . . ?
C27 C29 H29B 107.7 . . ?
H29A C29 H29B 107.1 . . ?
C30 C29 C27 118.5(3) . . ?
C30 C29 H29A 107.7 . . ?
C30 C29 H29B 107.7 . . ?
P2 C19 H19A 109.1 . . ?
P2 C19 H19B 109.1 . . ?
H19A C19 H19B 107.9 . . ?
C18 C19 P2 112.4(2) . . ?
C18 C19 H19A 109.1 . . ?
C18 C19 H19B 109.1 . . ?
C25 C24 H24 120.4 . . ?
C23 C24 C25 119.2(3) . . ?
C23 C24 H24 120.4 . . ?
C6 C5 H5A 108.9 . . ?
C6 C5 H5B 108.9 . . ?
C6 C5 C4 113.1(2) . . ?
H5A C5 H5B 107.8 . . ?
C4 C5 H5A 108.9 . . ?
C4 C5 H5B 108.9 . . ?
C48 C53 H53 119.8 . . ?
C52 C53 C48 120.4(3) . . ?
C52 C53 H53 119.8 . . ?
C36 C35 C34 121.2(3) . . ?
C40 C35 C36 118.4(3) . . ?
C40 C35 C34 120.4(3) . . ?
C31 C32 C33 115.7(2) . . ?
C31 C32 H32A 108.4 . . ?
C31 C32 H32B 108.4 . . ?
C33 C32 H32A 108.4 . . ?
C33 C32 H32B 108.4 . . ?
H32A C32 H32B 107.4 . . ?
C31 C30 H30A 107.9 . . ?
C31 C30 H30B 107.9 . . ?
C29 C30 C31 117.6(3) . . ?
C29 C30 H30A 107.9 . . ?
C29 C30 H30B 107.9 . . ?
H30A C30 H30B 107.2 . . ?
C42 C43 H43A 108.8 . . ?
C42 C43 H43B 108.8 . . ?
C42 C43 C44 113.6(2) . . ?
H43A C43 H43B 107.7 . . ?
C44 C43 H43A 108.8 . . ?
C44 C43 H43B 108.8 . . ?
C22 C23 H23 119.7 . . ?
C24 C23 C22 120.6(3) . . ?
C24 C23 H23 119.7 . . ?
P4 C46 H46A 108.3 . . ?
P4 C46 H46B 108.3 . . ?
C45 C46 P4 116.1(2) . . ?
C45 C46 H46A 108.3 . . ?
C45 C46 H46B 108.3 . . ?
H46A C46 H46B 107.4 . . ?
C45 C44 C43 117.7(2) . . ?
C45 C44 H44A 107.9 . . ?
C45 C44 H44B 107.9 . . ?
C43 C44 H44A 107.9 . . ?
C43 C44 H44B 107.9 . . ?
H44A C44 H44B 107.2 . . ?
C35 C40 H40 119.5 . . ?
C39 C40 C35 121.1(3) . . ?
C39 C40 H40 119.5 . . ?
C5 C4 H4A 108.1 . . ?
C5 C4 H4B 108.1 . . ?
H4A C4 H4B 107.3 . . ?
C3 C4 C5 116.8(3) . . ?
C3 C4 H4A 108.1 . . ?
C3 C4 H4B 108.1 . . ?
C9 C10 H10 119.8 . . ?
C11 C10 C9 120.3(3) . . ?
C11 C10 H10 119.8 . . ?
C17 C18 C19 115.9(3) . . ?
C17 C18 H18A 108.3 . . ?
C17 C18 H18B 108.3 . . ?
C19 C18 H18A 108.3 . . ?
C19 C18 H18B 108.3 . . ?
H18A C18 H18B 107.4 . . ?
C50 C51 H51 120.3 . . ?
C52 C51 C50 119.5(3) . . ?
C52 C51 H51 120.3 . . ?
C1 C2 H2A 108.3 . . ?
C1 C2 H2B 108.3 . . ?
H2A C2 H2B 107.4 . . ?
C3 C2 C1 115.9(3) . . ?
C3 C2 H2A 108.3 . . ?
C3 C2 H2B 108.3 . . ?
C13 C12 H12 119.8 . . ?
C11 C12 C13 120.4(3) . . ?
C11 C12 H12 119.8 . . ?
C4 C3 C2 118.6(3) . . ?
C4 C3 H3A 107.7 . . ?
C4 C3 H3B 107.7 . . ?
C2 C3 H3A 107.7 . . ?
C2 C3 H3B 107.7 . . ?
H3A C3 H3B 107.1 . . ?
C37 C38 H38 120.4 . . ?
C39 C38 H38 120.4 . . ?
C39 C38 C37 119.2(3) . . ?
C53 C52 H52 119.6 . . ?
C51 C52 C53 120.8(3) . . ?
C51 C52 H52 119.6 . . ?
C10 C11 H11 120.3 . . ?
C12 C11 C10 119.5(3) . . ?
C12 C11 H11 120.3 . . ?
C36 C37 H37 119.7 . . ?
C38 C37 C36 120.5(3) . . ?
C38 C37 H37 119.7 . . ?
C40 C39 H39 119.7 . . ?
C38 C39 C40 120.6(3) . . ?
C38 C39 H39 119.7 . . ?

loop_
_geom_bond_atom_site_label_1
_geom_bond_atom_site_label_2
_geom_bond_distance
_geom_bond_site_symmetry_2
_geom_bond_publ_flag
P1 S1 1.9682(8) . ?
P1 C7 1.826(3) . ?
P1 C1 1.814(3) . ?
P1 C6 1.813(3) . ?
S4 P4 1.9673(9) . ?
P2 S2 1.9685(9) . ?
P2 C14 1.812(3) . ?
P2 C20 1.830(3) . ?
P2 C19 1.816(3) . ?
P3 S3 1.9661(9) . ?
P3 C27 1.809(3) . ?
P3 C34 1.830(3) . ?
P3 C33 1.817(3) . ?
P4 C41 1.815(3) . ?
P4 C47 1.825(3) . ?
P4 C46 1.816(3) . ?
C21 C26 1.397(4) . ?
C21 C22 1.387(4) . ?
C21 C20 1.505(4) . ?
C48 C49 1.393(4) . ?
C48 C47 1.507(4) . ?
C48 C53 1.393(4) . ?
C26 H26 0.9500 . ?
C26 C25 1.390(4) . ?
C41 H41A 0.9900 . ?
C41 H41B 0.9900 . ?
C41 C42 1.532(4) . ?
C49 H49 0.9500 . ?
C49 C50 1.386(5) . ?
C8 C7 1.510(4) . ?
C8 C13 1.393(4) . ?
C8 C9 1.392(4) . ?
C47 H47A 0.9900 . ?
C47 H47B 0.9900 . ?
C14 H14A 0.9900 . ?
C14 H14B 0.9900 . ?
C14 C15 1.535(4) . ?
C16 H16A 0.9900 . ?
C16 H16B 0.9900 . ?
C16 C15 1.535(4) . ?
C16 C17 1.533(4) . ?
C25 H25 0.9500 . ?
C25 C24 1.390(4) . ?
C42 H42A 0.9900 . ?
C42 H42B 0.9900 . ?
C42 C43 1.528(4) . ?
C22 H22 0.9500 . ?
C22 C23 1.392(4) . ?
C27 H27A 0.9900 . ?
C27 H27B 0.9900 . ?
C27 C29 1.535(4) . ?
C7 H7A 0.9900 . ?
C7 H7B 0.9900 . ?
C20 H20A 0.9900 . ?
C20 H20B 0.9900 . ?
C15 H15A 0.9900 . ?
C15 H15B 0.9900 . ?
C1 H1A 0.9900 . ?
C1 H1B 0.9900 . ?
C1 C2 1.535(4) . ?
C45 H45A 0.9900 . ?
C45 H45B 0.9900 . ?
C45 C46 1.537(4) . ?
C45 C44 1.537(5) . ?
C36 H36 0.9500 . ?
C36 C35 1.398(4) . ?
C36 C37 1.396(5) . ?
C6 H6A 0.9900 . ?
C6 H6B 0.9900 . ?
C6 C5 1.533(4) . ?
C13 H13 0.9500 . ?
C13 C12 1.390(4) . ?
C31 H31A 0.9900 . ?
C31 H31B 0.9900 . ?
C31 C32 1.526(4) . ?
C31 C30 1.538(4) . ?
C50 H50 0.9500 . ?
C50 C51 1.393(5) . ?
C34 H34A 0.9900 . ?
C34 H34B 0.9900 . ?
C34 C35 1.506(4) . ?
C9 H9 0.9500 . ?
C9 C10 1.388(5) . ?
C17 H17A 0.9900 . ?
C17 H17B 0.9900 . ?
C17 C18 1.526(4) . ?
C33 H33A 0.9900 . ?
C33 H33B 0.9900 . ?
C33 C32 1.530(4) . ?
C29 H29A 0.9900 . ?
C29 H29B 0.9900 . ?
C29 C30 1.526(5) . ?
C19 H19A 0.9900 . ?
C19 H19B 0.9900 . ?
C19 C18 1.537(4) . ?
C24 H24 0.9500 . ?
C24 C23 1.385(5) . ?
C5 H5A 0.9900 . ?
C5 H5B 0.9900 . ?
C5 C4 1.535(4) . ?
C53 H53 0.9500 . ?
C53 C52 1.388(5) . ?
C35 C40 1.391(4) . ?
C32 H32A 0.9900 . ?
C32 H32B 0.9900 . ?
C30 H30A 0.9900 . ?
C30 H30B 0.9900 . ?
C43 H43A 0.9900 . ?
C43 H43B 0.9900 . ?
C43 C44 1.538(4) . ?
C23 H23 0.9500 . ?
C46 H46A 0.9900 . ?
C46 H46B 0.9900 . ?
C44 H44A 0.9900 . ?
C44 H44B 0.9900 . ?
C40 H40 0.9500 . ?
C40 C39 1.386(5) . ?
C4 H4A 0.9900 . ?
C4 H4B 0.9900 . ?
C4 C3 1.524(5) . ?
C10 H10 0.9500 . ?
C10 C11 1.388(5) . ?
C18 H18A 0.9900 . ?
C18 H18B 0.9900 . ?
C51 H51 0.9500 . ?
C51 C52 1.374(5) . ?
C2 H2A 0.9900 . ?
C2 H2B 0.9900 . ?
C2 C3 1.528(5) . ?
C12 H12 0.9500 . ?
C12 C11 1.378(5) . ?
C3 H3A 0.9900 . ?
C3 H3B 0.9900 . ?
C38 H38 0.9500 . ?
C38 C37 1.390(5) . ?
C38 C39 1.377(6) . ?
C52 H52 0.9500 . ?
C11 H11 0.9500 . ?
C37 H37 0.9500 . ?
C39 H39 0.9500 . ?

loop_
_geom_torsion_atom_site_label_1
_geom_torsion_atom_site_label_2
_geom_torsion_atom_site_label_3
_geom_torsion_atom_site_label_4
_geom_torsion
_geom_torsion_site_symmetry_1
_geom_torsion_site_symmetry_2
_geom_torsion_site_symmetry_3
_geom_torsion_site_symmetry_4
_geom_torsion_publ_flag
P1 C1 C2 C3 88.0(3) . . . . ?
P1 C6 C5 C4 -75.8(3) . . . . ?
S4 P4 C41 C42 62.7(2) . . . . ?
S4 P4 C47 C48 61.3(2) . . . . ?
S4 P4 C46 C45 -45.3(2) . . . . ?
P2 C14 C15 C16 75.9(3) . . . . ?
P2 C19 C18 C17 -89.2(3) . . . . ?
S1 P1 C7 C8 -63.9(2) . . . . ?
S1 P1 C1 C2 54.7(2) . . . . ?
S1 P1 C6 C5 -70.4(2) . . . . ?
P3 C27 C29 C30 50.4(4) . . . . ?
P3 C34 C35 C36 -93.6(3) . . . . ?
P3 C34 C35 C40 84.1(3) . . . . ?
P3 C33 C32 C31 -60.9(3) . . . . ?
S2 P2 C14 C15 71.0(2) . . . . ?
S2 P2 C20 C21 64.9(2) . . . . ?
S2 P2 C19 C18 -55.1(2) . . . . ?
P4 C41 C42 C43 60.8(3) . . . . ?
S3 P3 C27 C29 46.4(3) . . . . ?
S3 P3 C34 C35 -62.3(2) . . . . ?
S3 P3 C33 C32 -64.1(2) . . . . ?
C21 C26 C25 C24 -0.6(5) . . . . ?
C21 C22 C23 C24 -1.3(4) . . . . ?
C48 C49 C50 C51 0.2(5) . . . . ?
C48 C53 C52 C51 -0.2(5) . . . . ?
C26 C21 C22 C23 0.6(4) . . . . ?
C26 C21 C20 P2 91.5(3) . . . . ?
C26 C25 C24 C23 0.0(5) . . . . ?
C41 P4 C47 C48 -64.7(2) . . . . ?
C41 P4 C46 C45 81.1(2) . . . . ?
C41 C42 C43 C44 -83.2(3) . . . . ?
C49 C48 C47 P4 96.4(3) . . . . ?
C49 C48 C53 C52 0.3(5) . . . . ?
C49 C50 C51 C52 -0.1(5) . . . . ?
C8 C13 C12 C11 0.6(5) . . . . ?
C8 C9 C10 C11 0.0(5) . . . . ?
C47 P4 C41 C42 -171.42(19) . . . . ?
C47 P4 C46 C45 -169.0(2) . . . . ?
C47 C48 C49 C50 -178.7(3) . . . . ?
C47 C48 C53 C52 178.7(3) . . . . ?
C14 P2 C20 C21 -59.6(2) . . . . ?
C14 P2 C19 C18 69.1(2) . . . . ?
C16 C17 C18 C19 41.8(4) . . . . ?
C25 C24 C23 C22 1.0(5) . . . . ?
C42 C43 C44 C45 89.5(3) . . . . ?
C22 C21 C26 C25 0.3(4) . . . . ?
C22 C21 C20 P2 -85.5(3) . . . . ?
C27 P3 C34 C35 174.1(2) . . . . ?
C27 P3 C33 C32 62.2(2) . . . . ?
C27 C29 C30 C31 26.7(4) . . . . ?
C7 P1 C1 C2 178.0(2) . . . . ?
C7 P1 C6 C5 164.55(19) . . . . ?
C7 C8 C13 C12 -177.0(3) . . . . ?
C7 C8 C9 C10 176.7(3) . . . . ?
C20 P2 C14 C15 -163.68(19) . . . . ?
C20 P2 C19 C18 -178.8(2) . . . . ?
C20 C21 C26 C25 -176.7(3) . . . . ?
C20 C21 C22 C23 177.6(3) . . . . ?
C15 C16 C17 C18 41.5(4) . . . . ?
C1 P1 C7 C8 173.8(2) . . . . ?
C1 P1 C6 C5 53.1(2) . . . . ?
C1 C2 C3 C4 -39.9(4) . . . . ?
C36 C35 C40 C39 0.3(5) . . . . ?
C6 P1 C7 C8 60.7(2) . . . . ?
C6 P1 C1 C2 -69.3(2) . . . . ?
C6 C5 C4 C3 93.5(3) . . . . ?
C13 C8 C7 P1 84.2(3) . . . . ?
C13 C8 C9 C10 -0.1(4) . . . . ?
C13 C12 C11 C10 -0.7(5) . . . . ?
C50 C51 C52 C53 0.1(6) . . . . ?
C34 P3 C27 C29 170.4(2) . . . . ?
C34 P3 C33 C32 169.93(19) . . . . ?
C34 C35 C40 C39 -177.5(3) . . . . ?
C9 C8 C7 P1 -92.5(3) . . . . ?
C9 C8 C13 C12 -0.2(4) . . . . ?
C9 C10 C11 C12 0.4(5) . . . . ?
C17 C16 C15 C14 -93.4(3) . . . . ?
C33 P3 C27 C29 -80.1(3) . . . . ?
C33 P3 C34 C35 63.5(2) . . . . ?
C19 P2 C14 C15 -53.0(2) . . . . ?
C19 P2 C20 C21 -172.4(2) . . . . ?
C5 C4 C3 C2 -42.8(4) . . . . ?
C53 C48 C49 C50 -0.3(5) . . . . ?
C53 C48 C47 P4 -82.1(3) . . . . ?
C35 C36 C37 C38 0.6(5) . . . . ?
C35 C40 C39 C38 -0.2(5) . . . . ?
C32 C31 C30 C29 -88.6(3) . . . . ?
C30 C31 C32 C33 84.2(3) . . . . ?
C46 P4 C41 C42 -63.4(2) . . . . ?
C46 P4 C47 C48 -175.1(2) . . . . ?
C46 C45 C44 C43 -28.7(4) . . . . ?
C44 C45 C46 P4 -49.2(3) . . . . ?
C37 C36 C35 C34 177.3(3) . . . . ?
C37 C36 C35 C40 -0.5(4) . . . . ?
C37 C38 C39 C40 0.3(5) . . . . ?
C39 C38 C37 C36 -0.5(5) . . . . ?

loop_
_twin_individual_id
_twin_individual_mass_fraction_refined
1 0.829(15)
2 0.171(15)

loop_
_exptl_oxdiff_crystal_face_indexfrac_h
_exptl_oxdiff_crystal_face_indexfrac_k
_exptl_oxdiff_crystal_face_indexfrac_l
_exptl_oxdiff_crystal_face_x
_exptl_oxdiff_crystal_face_y
_exptl_oxdiff_crystal_face_z
-1.9375 -1.0759 -1.9988 -0.0499 -0.3292 -0.0055
-0.9979 -0.0284 1.9983 -0.0065 -0.0099 0.1893
0.9979 0.0284 -1.9983 0.0065 0.0099 -0.1893
-1.9353 -1.0661 0.9976 0.0308 -0.2200 0.1860
-0.8747 -2.0372 -1.0035 0.1618 -0.3010 -0.0047
0.8747 2.0372 1.0035 -0.1618 0.3010 0.0047
-1.8726 -2.0656 0.9949 0.1552 -0.3109 0.1847
0.0627 -0.9995 -0.0027 0.1245 -0.0910 -0.0013
1.1255 -1.9608 0.9926 0.3361 -0.0628 -0.0005
-1.1255 1.9608 -0.9926 -0.3361 0.0628 0.0005
-1.0613 0.9678 1.0023 -0.1579 0.0446 0.1268
1.0613 -0.9678 -1.0023 0.1579 -0.0446 -0.1268
1.0628 -0.9613 0.9953 0.2117 0.0282 0.0008
-1.0628 0.9613 -0.9953 -0.2117 -0.0282 -0.0008
-1.0001 -0.0382 -0.9980 -0.0872 -0.1191 -0.0021
1.0001 0.0382 0.9980 0.0872 0.1191 0.0021
-1.9994 -0.0731 -0.9973 -0.1475 -0.2018 0.0596
1.0008 0.0414 1.9968 0.1141 0.1555 0.0659
1.9994 0.0731 0.9973 0.1475 0.2018 -0.0596
-0.0007 -0.0033 -0.9988 -0.0269 -0.0364 -0.0638
-0.0620 1.0028 1.0015 -0.0976 0.1273 0.0651
0.8732 2.0307 -0.9941 -0.2155 0.2282 -0.1229
